data_7207937
loop_
_publ_author_name
'Chen, Cheng-Xia'
'Liu, Qi-Kui'
'Ma, Jian-Ping'
'Dong, Yu-Bin'

_publ_section_title
;
 Encapsulation of Ln3+ hydrate species for tunable luminescent materials
 based on a porous Cd(ii)-MOF
;
_journal_issue 18
_journal_name_full 'Journal of Materials Chemistry'
_journal_page_first 9027
_journal_paper_doi 10.1039/c2jm30419h
_journal_volume 22
_journal_year 2012
_chemical_formula_sum 'C30 H35 Cd N5 O9'
_chemical_formula_weight 722.03
_chemical_name_systematic
;
?
;
_space_group_IT_number 2
_symmetry_cell_setting triclinic
_symmetry_space_group_name_Hall '-P 1'
_symmetry_space_group_name_H-M 'P -1'
_atom_sites_solution_hydrogens geom
_atom_sites_solution_primary direct
_atom_sites_solution_secondary difmap
_audit_creation_method SHELXL-97
_cell_angle_alpha 101.7900(10)
_cell_angle_beta 92.7840(10)
_cell_angle_gamma 112.5160(10)
_cell_formula_units_Z 2
_cell_length_a 11.8193(13)
_cell_length_b 11.9602(13)
_cell_length_c 12.5652(14)
_cell_measurement_reflns_used 6811
_cell_measurement_temperature 173(2)
_cell_measurement_theta_max 23.251
_cell_measurement_theta_min 2.532
_cell_volume 1590.3(3)
_computing_cell_refinement 'Bruker SMART'
_computing_data_collection 'Bruker SMART'
_computing_data_reduction 'Bruker SAINT'
_computing_molecular_graphics 'Bruker SHELXTL'
_computing_publication_material 'Bruker SHELXTL'
_computing_structure_refinement 'SHELXL-97 (Sheldrick, 1997)'
_computing_structure_solution 'SHELXS-97 (Sheldrick, 1990)'
_diffrn_ambient_temperature 173(2)
_diffrn_measured_fraction_theta_full 0.978
_diffrn_measured_fraction_theta_max 0.978
_diffrn_measurement_device_type 'CCD area detector'
_diffrn_measurement_method 'phi and omega scans'
_diffrn_radiation_monochromator graphite
_diffrn_radiation_source 'fine-focus sealed tube'
_diffrn_radiation_type MoK\a
_diffrn_radiation_wavelength 0.71073
_diffrn_reflns_av_R_equivalents 0.0167
_diffrn_reflns_av_sigmaI/netI 0.0307
_diffrn_reflns_limit_h_max 8
_diffrn_reflns_limit_h_min -14
_diffrn_reflns_limit_k_max 14
_diffrn_reflns_limit_k_min -14
_diffrn_reflns_limit_l_max 14
_diffrn_reflns_limit_l_min -15
_diffrn_reflns_number 8450
_diffrn_reflns_theta_full 25.60
_diffrn_reflns_theta_max 25.60
_diffrn_reflns_theta_min 1.67
_exptl_absorpt_coefficient_mu 0.747
_exptl_absorpt_correction_T_max 0.9157
_exptl_absorpt_correction_T_min 0.7065
_exptl_absorpt_correction_type multi-scan
_exptl_absorpt_process_details sadabs
_exptl_crystal_colour colourless
_exptl_crystal_density_diffrn 1.508
_exptl_crystal_density_method 'not measured'
_exptl_crystal_description block
_exptl_crystal_F_000 740
_exptl_crystal_size_max 0.50
_exptl_crystal_size_mid 0.16
_exptl_crystal_size_min 0.12
_refine_diff_density_max 0.685
_refine_diff_density_min -0.517
_refine_diff_density_rms 0.083
_refine_ls_extinction_method none
_refine_ls_goodness_of_fit_ref 1.064
_refine_ls_hydrogen_treatment constr
_refine_ls_matrix_type full
_refine_ls_number_parameters 428
_refine_ls_number_reflns 5858
_refine_ls_number_restraints 10
_refine_ls_restrained_S_all 1.082
_refine_ls_R_factor_all 0.0372
_refine_ls_R_factor_gt 0.0351
_refine_ls_shift/su_max 0.001
_refine_ls_shift/su_mean 0.000
_refine_ls_structure_factor_coef Fsqd
_refine_ls_weighting_details 'calc w=1/[\s^2^(Fo^2^)+(0.0540P)^2^+1.4089P] where P=(Fo^2^+2Fc^2^)/3'
_refine_ls_weighting_scheme calc
_refine_ls_wR_factor_gt 0.0929
_refine_ls_wR_factor_ref 0.0949
_reflns_number_gt 5509
_reflns_number_total 5858
_reflns_threshold_expression >2sigma(I)
_cod_data_source_file c2jm30419h.txt
_cod_data_source_block 1
_cod_depositor_comments
;
The following automatic conversions were performed:

'_symmetry_cell_setting' value 'Triclinic' changed to 'triclinic'
according to /home/saulius/struct/CIF-dictionaries/cif_core.dic
dictionary named 'cif_core.dic' version 2.4.1 from 2010-06-29.

Automatic conversion script
Id: cif_fix_values 1715 2011-07-08 13:25:40Z adriana 
;
_cod_original_sg_symbol_H-M P-1
_cod_database_code 7207937

loop_
_symmetry_equiv_pos_as_xyz
'x, y, z'
'-x, -y, -z'

loop_
_atom_site_label
_atom_site_type_symbol
_atom_site_fract_x
_atom_site_fract_y
_atom_site_fract_z
_atom_site_U_iso_or_equiv
_atom_site_adp_type
_atom_site_occupancy
_atom_site_symmetry_multiplicity
_atom_site_calc_flag
_atom_site_refinement_flags
_atom_site_disorder_assembly
_atom_site_disorder_group
C1 C 0.0544(3) 0.1380(3) 0.2377(2) 0.0296(6) Uani 1 1 d . . .
C2 C 0.1173(3) 0.2781(3) 0.2735(2) 0.0274(6) Uani 1 1 d . . .
C3 C 0.0908(3) 0.3508(3) 0.2105(2) 0.0311(6) Uani 1 1 d . . .
H3 H 0.0317 0.3119 0.1461 0.037 Uiso 1 1 calc R . .
C4 C 0.1507(3) 0.4794(3) 0.2418(2) 0.0355(7) Uani 1 1 d . . .
H4 H 0.1331 0.5287 0.1983 0.043 Uiso 1 1 calc R . .
C5 C 0.2362(3) 0.5367(3) 0.3365(2) 0.0329(6) Uani 1 1 d . . .
H5 H 0.2781 0.6250 0.3570 0.039 Uiso 1 1 calc R . .
C6 C 0.2608(3) 0.4649(3) 0.4014(2) 0.0285(6) Uani 1 1 d . . .
C7 C 0.2016(3) 0.3354(3) 0.3690(2) 0.0279(6) Uani 1 1 d . . .
H7 H 0.2189 0.2861 0.4124 0.034 Uiso 1 1 calc R . .
C8 C 0.3499(3) 0.5259(3) 0.5035(2) 0.0293(6) Uani 1 1 d . . .
C9 C 0.4543(3) 0.5502(3) 0.6528(2) 0.0300(6) Uani 1 1 d . . .
C10 C 0.5080(3) 0.5304(3) 0.7516(2) 0.0308(6) Uani 1 1 d . . .
C11 C 0.4703(3) 0.4104(3) 0.7656(3) 0.0389(7) Uani 1 1 d . . .
H11 H 0.4091 0.3431 0.7126 0.047 Uiso 1 1 calc R . .
C12 C 0.5211(3) 0.3871(3) 0.8564(3) 0.0433(8) Uani 1 1 d . . .
H12 H 0.4938 0.3044 0.8658 0.052 Uiso 1 1 calc R . .
C13 C 0.6111(3) 0.4842(3) 0.9328(3) 0.0385(7) Uani 1 1 d . . .
H13 H 0.6470 0.4682 0.9942 0.046 Uiso 1 1 calc R . .
C14 C 0.6495(3) 0.6056(3) 0.9202(2) 0.0309(6) Uani 1 1 d . . .
C15 C 0.5974(3) 0.6288(3) 0.8302(2) 0.0296(6) Uani 1 1 d . . .
H15 H 0.6227 0.7118 0.8222 0.036 Uiso 1 1 calc R . .
C16 C 0.7464(3) 0.7107(3) 1.0043(2) 0.0338(7) Uani 1 1 d . . .
C17 C -0.2950(3) -0.0373(4) 0.2462(3) 0.0457(8) Uani 1 1 d . . .
H17 H -0.2807 -0.0104 0.1801 0.055 Uiso 1 1 calc R . .
C18 C -0.3924(4) -0.0269(4) 0.2972(3) 0.0489(9) Uani 1 1 d . . .
H18 H -0.4436 0.0064 0.2660 0.059 Uiso 1 1 calc R . .
C19 C -0.4157(3) -0.0648(3) 0.3935(3) 0.0404(7) Uani 1 1 d . . .
C20 C -0.3338(3) -0.1078(3) 0.4365(3) 0.0410(7) Uani 1 1 d . . .
H20 H -0.3435 -0.1317 0.5043 0.049 Uiso 1 1 calc R . .
C21 C -0.2388(3) -0.1155(3) 0.3807(3) 0.0375(7) Uani 1 1 d . . .
H21 H -0.1840 -0.1452 0.4116 0.045 Uiso 1 1 calc R . .
C22 C -0.5223(3) -0.0581(3) 0.4520(3) 0.0449(8) Uani 1 1 d . . .
H22A H -0.5605 -0.1338 0.4799 0.054 Uiso 1 1 calc R . .
H22B H -0.5858 -0.0551 0.3997 0.054 Uiso 1 1 calc R . .
C23 C 0.0652(4) -0.1692(3) 0.3793(3) 0.0473(9) Uani 1 1 d . . .
H23 H 0.1177 -0.0835 0.3904 0.057 Uiso 1 1 calc R . .
C24 C 0.0860(3) -0.2340(3) 0.4520(3) 0.0473(9) Uani 1 1 d . . .
H24 H 0.1517 -0.1922 0.5113 0.057 Uiso 1 1 calc R . .
C25 C 0.0125(3) -0.3585(3) 0.4391(2) 0.0294(6) Uani 1 1 d . . .
C26 C -0.0819(3) -0.4112(3) 0.3524(3) 0.0427(8) Uani 1 1 d . . .
H26 H -0.1364 -0.4965 0.3399 0.051 Uiso 1 1 calc R . .
C27 C -0.0976(3) -0.3406(3) 0.2838(3) 0.0430(8) Uani 1 1 d . . .
H27 H -0.1643 -0.3796 0.2252 0.052 Uiso 1 1 calc R . .
C28 C 0.0354(3) -0.4294(3) 0.5180(2) 0.0311(6) Uani 1 1 d . . .
H28A H 0.0129 -0.3990 0.5898 0.037 Uiso 1 1 calc R . .
H28B H 0.1250 -0.4102 0.5290 0.037 Uiso 1 1 calc R . .
C29 C 0.7043(7) 0.2566(6) 0.1635(6) 0.123(3) Uani 1 1 d D . .
H29A H 0.6646 0.2644 0.2297 0.185 Uiso 1 1 calc R . .
H29B H 0.7122 0.3257 0.1297 0.185 Uiso 1 1 calc R . .
H29C H 0.7866 0.2589 0.1832 0.185 Uiso 1 1 calc R . .
Cd1 Cd -0.073510(17) -0.114950(18) 0.174575(15) 0.02650(9) Uani 1 1 d . . .
N1 N 0.4166(2) 0.6474(2) 0.5320(2) 0.0343(6) Uani 1 1 d . . .
N2 N 0.4834(2) 0.6613(2) 0.6284(2) 0.0334(5) Uani 1 1 d . . .
H2A H 0.5416 0.7341 0.6618 0.040 Uiso 1 1 d R . .
N3 N 0.3700(2) 0.4618(2) 0.5752(2) 0.0305(5) Uani 1 1 d . . .
N4 N -0.2196(2) -0.0836(2) 0.2852(2) 0.0332(5) Uani 1 1 d . . .
N5 N -0.0252(2) -0.2213(2) 0.2945(2) 0.0309(5) Uani 1 1 d . . .
O1 O -0.03229(19) 0.08899(19) 0.15881(16) 0.0342(5) Uani 1 1 d . . .
O2 O 0.0901(2) 0.07393(19) 0.28803(18) 0.0349(5) Uani 1 1 d . . .
O3 O 0.7606(2) 0.8203(2) 1.01073(19) 0.0435(6) Uani 1 1 d . . .
O4 O 0.8121(2) 0.6838(2) 1.06847(19) 0.0477(6) Uani 1 1 d . . .
O5 O 0.0723(2) -0.1083(3) 0.05552(19) 0.0489(6) Uani 1 1 d . . .
H5A H 0.0579 -0.0966 -0.0069 0.073 Uiso 1 1 d R . .
H5B H 0.1064 -0.1576 0.0646 0.073 Uiso 1 1 d R . .
O6 O 0.6317(5) 0.1426(5) 0.0885(5) 0.1291(18) Uani 1 1 d D . .
H6 H 0.5931 0.1559 0.0379 0.194 Uiso 1 1 calc R . .
O9 O 0.6655(2) 0.9005(2) 0.7195(2) 0.0467(6) Uani 1 1 d . . .
H9A H 0.7379 0.9047 0.7114 0.070 Uiso 1 1 d R . .
H9B H 0.6616 0.9399 0.7826 0.070 Uiso 1 1 d R . .
O10 O 0.6286(4) 0.9396(4) 0.9411(3) 0.0949(13) Uani 1 1 d . . .
H10A H 0.7021 0.9863 0.9326 0.142 Uiso 1 1 d R . .
H10B H 0.6194 0.9336 1.0069 0.142 Uiso 1 1 d R . .
C30 C 0.2649(8) 0.7749(7) 0.1616(7) 0.059(2) Uani 0.50 1 d PD A 1
H30A H 0.3289 0.8505 0.1492 0.088 Uiso 0.50 1 calc PR A 1
H30B H 0.3007 0.7144 0.1676 0.088 Uiso 0.50 1 calc PR A 1
H30C H 0.2326 0.7959 0.2298 0.088 Uiso 0.50 1 calc PR A 1
O7 O 0.1706(7) 0.7240(6) 0.0754(5) 0.0757(19) Uani 0.50 1 d PD A 1
H7A H 0.1997 0.7363 0.0171 0.114 Uiso 0.50 1 calc PR A 1
O8 O 0.0725(9) 0.4869(9) -0.0327(6) 0.097(3) Uani 0.50 1 d PDU . 2
H8A H 0.1400 0.4819 -0.0271 0.146 Uiso 0.50 1 d PR . 2
C31 C 0.053(2) 0.5958(16) 0.0234(19) 0.194(7) Uani 0.50 1 d PDU . 2
H31A H -0.0207 0.5726 0.0605 0.291 Uiso 0.50 1 d PR . 2
H31C H 0.0450 0.6302 -0.0402 0.291 Uiso 0.50 1 d PR . 2
H31B H 0.1316 0.6442 0.0724 0.291 Uiso 0.50 1 d PR . 2

loop_
_atom_site_aniso_label
_atom_site_aniso_U_11
_atom_site_aniso_U_22
_atom_site_aniso_U_33
_atom_site_aniso_U_23
_atom_site_aniso_U_13
_atom_site_aniso_U_12
C1 0.0301(14) 0.0300(15) 0.0248(14) 0.0067(12) 0.0078(12) 0.0073(12)
C2 0.0256(13) 0.0295(15) 0.0253(13) 0.0062(11) 0.0062(11) 0.0092(12)
C3 0.0327(15) 0.0341(16) 0.0247(14) 0.0076(12) 0.0028(11) 0.0115(13)
C4 0.0434(17) 0.0352(16) 0.0302(15) 0.0125(13) 0.0043(13) 0.0159(14)
C5 0.0352(16) 0.0264(15) 0.0335(15) 0.0060(12) 0.0052(12) 0.0093(13)
C6 0.0267(14) 0.0295(15) 0.0272(14) 0.0039(11) 0.0052(11) 0.0104(12)
C7 0.0281(14) 0.0295(14) 0.0272(14) 0.0087(11) 0.0054(11) 0.0114(12)
C8 0.0258(14) 0.0286(14) 0.0301(15) 0.0019(11) 0.0029(11) 0.0101(12)
C9 0.0241(13) 0.0308(15) 0.0292(15) 0.0018(12) 0.0038(11) 0.0077(12)
C10 0.0256(14) 0.0322(15) 0.0279(14) 0.0019(12) 0.0036(11) 0.0072(12)
C11 0.0389(17) 0.0308(16) 0.0330(16) 0.0005(13) -0.0023(13) 0.0035(14)
C12 0.050(2) 0.0312(17) 0.0410(18) 0.0087(14) 0.0022(15) 0.0083(15)
C13 0.0409(18) 0.0397(17) 0.0309(16) 0.0098(13) 0.0013(13) 0.0117(14)
C14 0.0266(14) 0.0336(16) 0.0269(14) 0.0028(12) 0.0035(11) 0.0084(12)
C15 0.0252(13) 0.0276(15) 0.0296(15) 0.0010(12) 0.0039(11) 0.0067(12)
C16 0.0284(15) 0.0369(17) 0.0259(15) -0.0005(12) 0.0036(12) 0.0064(13)
C17 0.051(2) 0.060(2) 0.0362(17) 0.0176(16) 0.0144(15) 0.0293(18)
C18 0.052(2) 0.061(2) 0.044(2) 0.0141(17) 0.0118(16) 0.0330(19)
C19 0.0409(18) 0.0339(17) 0.0388(17) -0.0009(13) 0.0094(14) 0.0114(14)
C20 0.0450(19) 0.0414(18) 0.0355(17) 0.0094(14) 0.0137(14) 0.0152(15)
C21 0.0408(17) 0.0358(17) 0.0350(16) 0.0071(13) 0.0065(13) 0.0149(14)
C22 0.0414(18) 0.0420(19) 0.0453(19) 0.0016(16) 0.0122(15) 0.0140(16)
C23 0.053(2) 0.0319(17) 0.047(2) 0.0164(15) -0.0106(16) 0.0041(15)
C24 0.051(2) 0.0381(18) 0.0424(19) 0.0147(15) -0.0154(16) 0.0069(16)
C25 0.0333(15) 0.0327(15) 0.0283(14) 0.0116(12) 0.0083(12) 0.0173(13)
C26 0.0441(18) 0.0289(16) 0.049(2) 0.0172(14) -0.0077(15) 0.0061(14)
C27 0.0431(18) 0.0369(18) 0.0422(18) 0.0130(14) -0.0112(15) 0.0091(15)
C28 0.0344(15) 0.0346(16) 0.0298(14) 0.0124(12) 0.0059(12) 0.0173(13)
C29 0.108(5) 0.090(5) 0.129(6) -0.006(4) 0.036(5) 0.008(4)
Cd1 0.02763(13) 0.02714(13) 0.02278(12) 0.00750(8) 0.00162(8) 0.00838(9)
N1 0.0326(13) 0.0306(13) 0.0335(13) 0.0020(11) -0.0020(11) 0.0098(11)
N2 0.0308(13) 0.0271(13) 0.0332(13) 0.0003(10) -0.0034(10) 0.0063(11)
N3 0.0273(12) 0.0300(13) 0.0280(12) 0.0021(10) 0.0014(10) 0.0077(10)
N4 0.0333(13) 0.0343(14) 0.0293(13) 0.0062(11) 0.0069(10) 0.0113(11)
N5 0.0340(13) 0.0288(13) 0.0300(12) 0.0100(10) 0.0019(10) 0.0115(11)
O1 0.0341(11) 0.0325(11) 0.0273(10) 0.0063(9) -0.0017(9) 0.0052(9)
O2 0.0391(12) 0.0284(11) 0.0342(11) 0.0087(9) -0.0005(9) 0.0103(9)
O3 0.0376(12) 0.0365(13) 0.0441(13) -0.0068(10) -0.0076(10) 0.0115(10)
O4 0.0496(14) 0.0483(14) 0.0332(12) 0.0062(11) -0.0114(11) 0.0107(12)
O5 0.0455(14) 0.0747(18) 0.0359(12) 0.0197(12) 0.0111(10) 0.0305(13)
O6 0.133(4) 0.134(4) 0.115(4) -0.014(3) 0.001(3) 0.074(4)
O9 0.0405(13) 0.0382(13) 0.0525(14) 0.0050(11) -0.0019(11) 0.0104(11)
O10 0.147(4) 0.099(3) 0.058(2) -0.0047(18) -0.009(2) 0.085(3)
C30 0.071(5) 0.035(4) 0.081(6) 0.025(4) 0.007(5) 0.027(4)
O7 0.109(5) 0.062(4) 0.074(4) 0.004(3) -0.011(4) 0.063(4)
O8 0.122(7) 0.115(6) 0.080(5) 0.026(4) -0.006(5) 0.075(6)
C31 0.195(7) 0.194(7) 0.195(7) 0.047(2) 0.0273(15) 0.079(3)

loop_
_atom_type_symbol
_atom_type_description
_atom_type_scat_dispersion_real
_atom_type_scat_dispersion_imag
_atom_type_scat_source
C C 0.0033 0.0016 'International Tables Vol C Tables 4.2.6.8 and 6.1.1.4'
H H 0.0000 0.0000 'International Tables Vol C Tables 4.2.6.8 and 6.1.1.4'
N N 0.0061 0.0033 'International Tables Vol C Tables 4.2.6.8 and 6.1.1.4'
O O 0.0106 0.0060 'International Tables Vol C Tables 4.2.6.8 and 6.1.1.4'
Cd Cd -0.8075 1.2024 'International Tables Vol C Tables 4.2.6.8 and 6.1.1.4'

loop_
_geom_angle_atom_site_label_1
_geom_angle_atom_site_label_2
_geom_angle_atom_site_label_3
_geom_angle
_geom_angle_site_symmetry_1
_geom_angle_site_symmetry_3
O1 C1 O2 122.3(3) . .
O1 C1 C2 118.9(3) . .
O2 C1 C2 118.9(3) . .
C7 C2 C3 119.7(3) . .
C7 C2 C1 120.3(3) . .
C3 C2 C1 119.9(3) . .
C4 C3 C2 120.1(3) . .
C4 C3 H3 120.0 . .
C2 C3 H3 120.0 . .
C3 C4 C5 120.2(3) . .
C3 C4 H4 119.9 . .
C5 C4 H4 119.9 . .
C4 C5 C6 120.1(3) . .
C4 C5 H5 119.9 . .
C6 C5 H5 119.9 . .
C7 C6 C5 119.5(3) . .
C7 C6 C8 120.3(3) . .
C5 C6 C8 120.2(3) . .
C2 C7 C6 120.4(3) . .
C2 C7 H7 119.8 . .
C6 C7 H7 119.8 . .
N1 C8 N3 114.8(3) . .
N1 C8 C6 122.3(3) . .
N3 C8 C6 123.0(3) . .
N3 C9 N2 109.9(3) . .
N3 C9 C10 125.1(3) . .
N2 C9 C10 125.0(3) . .
C11 C10 C15 119.3(3) . .
C11 C10 C9 118.8(3) . .
C15 C10 C9 121.9(3) . .
C10 C11 C12 120.7(3) . .
C10 C11 H11 119.7 . .
C12 C11 H11 119.7 . .
C13 C12 C11 119.8(3) . .
C13 C12 H12 120.1 . .
C11 C12 H12 120.1 . .
C12 C13 C14 120.1(3) . .
C12 C13 H13 119.9 . .
C14 C13 H13 119.9 . .
C15 C14 C13 119.9(3) . .
C15 C14 C16 120.3(3) . .
C13 C14 C16 119.8(3) . .
C14 C15 C10 120.1(3) . .
C14 C15 H15 119.9 . .
C10 C15 H15 119.9 . .
O3 C16 O4 121.4(3) . .
O3 C16 C14 120.9(3) . .
O4 C16 C14 117.7(3) . .
N4 C17 C18 123.2(3) . .
N4 C17 H17 118.4 . .
C18 C17 H17 118.4 . .
C17 C18 C19 120.0(3) . .
C17 C18 H18 120.0 . .
C19 C18 H18 120.0 . .
C18 C19 C20 116.7(3) . .
C18 C19 C22 122.5(3) . .
C20 C19 C22 120.8(3) . .
C21 C20 C19 119.8(3) . .
C21 C20 H20 120.1 . .
C19 C20 H20 120.1 . .
N4 C21 C20 123.3(3) . .
N4 C21 H21 118.3 . .
C20 C21 H21 118.3 . .
C19 C22 C22 110.6(4) . 2_456
C19 C22 H22A 109.5 . .
C22 C22 H22A 109.5 2_456 .
C19 C22 H22B 109.5 . .
C22 C22 H22B 109.5 2_456 .
H22A C22 H22B 108.1 . .
N5 C23 C24 123.1(3) . .
N5 C23 H23 118.5 . .
C24 C23 H23 118.5 . .
C25 C24 C23 120.6(3) . .
C25 C24 H24 119.7 . .
C23 C24 H24 119.7 . .
C26 C25 C24 116.0(3) . .
C26 C25 C28 123.3(3) . .
C24 C25 C28 120.7(3) . .
C25 C26 C27 120.2(3) . .
C25 C26 H26 119.9 . .
C27 C26 H26 119.9 . .
N5 C27 C26 123.9(3) . .
N5 C27 H27 118.0 . .
C26 C27 H27 118.0 . .
C25 C28 C28 115.0(3) . 2_546
C25 C28 H28A 108.5 . .
C28 C28 H28A 108.5 2_546 .
C25 C28 H28B 108.5 . .
C28 C28 H28B 108.5 2_546 .
H28A C28 H28B 107.5 . .
O6 C29 H29A 109.5 . .
O6 C29 H29B 109.5 . .
H29A C29 H29B 109.5 . .
O6 C29 H29C 109.5 . .
H29A C29 H29C 109.5 . .
H29B C29 H29C 109.5 . .
O5 Cd1 O4 85.75(10) . 1_444
O5 Cd1 N5 101.09(9) . .
O4 Cd1 N5 82.83(9) 1_444 .
O5 Cd1 O1 84.69(9) . .
O4 Cd1 O1 136.49(8) 1_444 .
N5 Cd1 O1 140.68(8) . .
O5 Cd1 N4 168.07(9) . .
O4 Cd1 N4 101.05(9) 1_444 .
N5 Cd1 N4 89.56(9) . .
O1 Cd1 N4 83.65(8) . .
O5 Cd1 O2 84.75(9) . .
O4 Cd1 O2 164.32(8) 1_444 .
N5 Cd1 O2 86.78(8) . .
O1 Cd1 O2 54.74(7) . .
N4 Cd1 O2 90.55(8) . .
O5 Cd1 O3 89.65(8) . 1_444
O4 Cd1 O3 52.99(8) 1_444 1_444
N5 Cd1 O3 133.78(8) . 1_444
O1 Cd1 O3 84.59(7) . 1_444
N4 Cd1 O3 86.77(8) . 1_444
O2 Cd1 O3 139.25(7) . 1_444
C8 N1 N2 102.1(2) . .
C9 N2 N1 110.2(2) . .
C9 N2 H2A 129.1 . .
N1 N2 H2A 120.3 . .
C9 N3 C8 103.0(2) . .
C21 N4 C17 116.9(3) . .
C21 N4 Cd1 125.4(2) . .
C17 N4 Cd1 117.5(2) . .
C27 N5 C23 116.2(3) . .
C27 N5 Cd1 118.7(2) . .
C23 N5 Cd1 124.9(2) . .
C1 O1 Cd1 93.53(18) . .
C1 O2 Cd1 89.39(17) . .
C16 O3 Cd1 87.97(19) . 1_666
C16 O4 Cd1 97.6(2) . 1_666
Cd1 O5 H5A 117.7 . .
Cd1 O5 H5B 110.4 . .
H5A O5 H5B 122.0 . .
C29 O6 H6 109.5 . .
H9A O9 H9B 113.0 . .
H10A O10 H10B 114.7 . .
C30 O7 H31B 108.3 . .
H7A O7 H31B 112.0 . .
C31 O8 C31 91.3(14) . 2_565
C31 O8 H8A 122.8 . .
C31 O8 H8A 133.9 2_565 .
O8 C31 O8 88.7(14) . 2_565
O8 C31 H31A 111.7 . .
O8 C31 H31A 27.1 2_565 .
O8 C31 H31C 99.2 . .
O8 C31 H31C 105.4 2_565 .
H31A C31 H31C 113.5 . .
O8 C31 H31B 102.1 . .
O8 C31 H31B 136.9 2_565 .
H31A C31 H31B 114.9 . .
H31C C31 H31B 113.7 . .

loop_
_geom_bond_atom_site_label_1
_geom_bond_atom_site_label_2
_geom_bond_distance
_geom_bond_site_symmetry_2
C1 O1 1.256(4) .
C1 O2 1.259(4) .
C1 C2 1.507(4) .
C2 C7 1.388(4) .
C2 C3 1.394(4) .
C3 C4 1.384(4) .
C3 H3 0.9500 .
C4 C5 1.388(4) .
C4 H4 0.9500 .
C5 C6 1.393(4) .
C5 H5 0.9500 .
C6 C7 1.392(4) .
C6 C8 1.478(4) .
C7 H7 0.9500 .
C8 N1 1.321(4) .
C8 N3 1.363(4) .
C9 N3 1.319(4) .
C9 N2 1.343(4) .
C9 C10 1.469(4) .
C10 C11 1.383(4) .
C10 C15 1.396(4) .
C11 C12 1.390(5) .
C11 H11 0.9500 .
C12 C13 1.380(5) .
C12 H12 0.9500 .
C13 C14 1.391(5) .
C13 H13 0.9500 .
C14 C15 1.388(4) .
C14 C16 1.499(4) .
C15 H15 0.9500 .
C16 O3 1.241(4) .
C16 O4 1.262(4) .
C17 N4 1.337(4) .
C17 C18 1.379(5) .
C17 H17 0.9500 .
C18 C19 1.381(5) .
C18 H18 0.9500 .
C19 C20 1.392(5) .
C19 C22 1.508(5) .
C20 C21 1.376(5) .
C20 H20 0.9500 .
C21 N4 1.335(4) .
C21 H21 0.9500 .
C22 C22 1.535(7) 2_456
C22 H22A 0.9900 .
C22 H22B 0.9900 .
C23 N5 1.332(4) .
C23 C24 1.381(5) .
C23 H23 0.9500 .
C24 C25 1.377(5) .
C24 H24 0.9500 .
C25 C26 1.376(4) .
C25 C28 1.505(4) .
C26 C27 1.376(4) .
C26 H26 0.9500 .
C27 N5 1.327(4) .
C27 H27 0.9500 .
C28 C28 1.525(6) 2_546
C28 H28A 0.9900 .
C28 H28B 0.9900 .
C29 O6 1.408(6) .
C29 H29A 0.9800 .
C29 H29B 0.9800 .
C29 H29C 0.9800 .
Cd1 O5 2.326(2) .
Cd1 O4 2.328(2) 1_444
Cd1 N5 2.339(2) .
Cd1 O1 2.350(2) .
Cd1 N4 2.360(2) .
Cd1 O2 2.438(2) .
Cd1 O3 2.545(2) 1_444
N1 N2 1.358(4) .
N2 H2A 0.8788 .
O3 Cd1 2.545(2) 1_666
O4 Cd1 2.328(2) 1_666
O5 H5A 0.8448 .
O5 H5B 0.8534 .
O6 H6 0.8400 .
O9 H9A 0.8500 .
O9 H9B 0.8486 .
O10 H10A 0.8605 .
O10 H10B 0.8516 .
C30 O7 1.371(7) .
C30 H30A 0.9800 .
C30 H30B 0.9800 .
C30 H30C 0.9800 .
O7 H7A 0.8400 .
O7 H31B 0.8792 .
O8 C31 1.452(9) .
O8 C31 1.46(2) 2_565
O8 H8A 0.8234 .
C31 O8 1.46(2) 2_565
C31 H31A 0.9848 .
C31 H31C 0.9873 .
C31 H31B 0.9781 .

loop_
_geom_hbond_atom_site_label_D
_geom_hbond_atom_site_label_H
_geom_hbond_atom_site_label_A
_geom_hbond_distance_DH
_geom_hbond_distance_HA
_geom_hbond_distance_DA
_geom_hbond_angle_DHA
_geom_hbond_site_symmetry_A
O9 H9A O2 0.85 1.95 2.794(3) 172.8 2_666
O10 H10A O5 0.86 2.48 3.326(5) 167.4 2_666
O7 H7A O6 0.84 2.58 3.346(10) 152.1 2_665
O8 H8A O4 0.82 2.23 2.837(8) 130.4 2_666
O5 H5B O7 0.85 1.87 2.719(6) 175.1 1_545
O5 H5A O1 0.84 1.94 2.783(3) 171.7 2
N2 H2A O9 0.88 1.93 2.799(3) 173.0 .
O9 H9B O10 0.85 2.05 2.813(4) 149.3 .

loop_
_geom_torsion_atom_site_label_1
_geom_torsion_atom_site_label_2
_geom_torsion_atom_site_label_3
_geom_torsion_atom_site_label_4
_geom_torsion
_geom_torsion_site_symmetry_1
_geom_torsion_site_symmetry_4
O1 C1 C2 C7 171.3(3) . .
O2 C1 C2 C7 -8.4(4) . .
O1 C1 C2 C3 -8.7(4) . .
O2 C1 C2 C3 171.6(3) . .
C7 C2 C3 C4 1.5(4) . .
C1 C2 C3 C4 -178.5(3) . .
C2 C3 C4 C5 -0.6(5) . .
C3 C4 C5 C6 -1.0(5) . .
C4 C5 C6 C7 1.7(4) . .
C4 C5 C6 C8 -178.7(3) . .
C3 C2 C7 C6 -0.8(4) . .
C1 C2 C7 C6 179.2(2) . .
C5 C6 C7 C2 -0.8(4) . .
C8 C6 C7 C2 179.6(2) . .
C7 C6 C8 N1 173.6(3) . .
C5 C6 C8 N1 -6.0(4) . .
C7 C6 C8 N3 -6.2(4) . .
C5 C6 C8 N3 174.2(3) . .
N3 C9 C10 C11 1.1(4) . .
N2 C9 C10 C11 -179.3(3) . .
N3 C9 C10 C15 179.8(3) . .
N2 C9 C10 C15 -0.6(4) . .
C15 C10 C11 C12 -0.4(5) . .
C9 C10 C11 C12 178.3(3) . .
C10 C11 C12 C13 -0.8(5) . .
C11 C12 C13 C14 1.2(5) . .
C12 C13 C14 C15 -0.3(5) . .
C12 C13 C14 C16 179.3(3) . .
C13 C14 C15 C10 -1.0(4) . .
C16 C14 C15 C10 179.4(3) . .
C11 C10 C15 C14 1.3(4) . .
C9 C10 C15 C14 -177.4(3) . .
C15 C14 C16 O3 17.6(4) . .
C13 C14 C16 O3 -162.0(3) . .
C15 C14 C16 O4 -162.9(3) . .
C13 C14 C16 O4 17.4(4) . .
N4 C17 C18 C19 0.2(6) . .
C17 C18 C19 C20 2.6(5) . .
C17 C18 C19 C22 -178.8(3) . .
C18 C19 C20 C21 -2.7(5) . .
C22 C19 C20 C21 178.6(3) . .
C19 C20 C21 N4 0.0(5) . .
C18 C19 C22 C22 -99.5(5) . 2_456
C20 C19 C22 C22 79.1(5) . 2_456
N5 C23 C24 C25 0.2(6) . .
C23 C24 C25 C26 -1.2(5) . .
C23 C24 C25 C28 179.8(3) . .
C24 C25 C26 C27 0.8(5) . .
C28 C25 C26 C27 179.8(3) . .
C25 C26 C27 N5 0.7(6) . .
C26 C25 C28 C28 12.5(5) . 2_546
C24 C25 C28 C28 -168.5(3) . 2_546
N3 C8 N1 N2 0.0(3) . .
C6 C8 N1 N2 -179.9(2) . .
N3 C9 N2 N1 0.3(3) . .
C10 C9 N2 N1 -179.5(3) . .
C8 N1 N2 C9 -0.1(3) . .
N2 C9 N3 C8 -0.3(3) . .
C10 C9 N3 C8 179.5(3) . .
N1 C8 N3 C9 0.2(3) . .
C6 C8 N3 C9 -180.0(3) . .
C20 C21 N4 C17 2.7(5) . .
C20 C21 N4 Cd1 -172.8(2) . .
C18 C17 N4 C21 -2.8(5) . .
C18 C17 N4 Cd1 173.0(3) . .
O5 Cd1 N4 C21 -148.7(4) . .
O4 Cd1 N4 C21 87.3(3) 1_444 .
N5 Cd1 N4 C21 4.7(3) . .
O1 Cd1 N4 C21 -136.5(3) . .
O2 Cd1 N4 C21 -82.1(3) . .
O3 Cd1 N4 C21 138.6(3) 1_444 .
O5 Cd1 N4 C17 35.8(5) . .
O4 Cd1 N4 C17 -88.2(3) 1_444 .
N5 Cd1 N4 C17 -170.8(3) . .
O1 Cd1 N4 C17 48.1(3) . .
O2 Cd1 N4 C17 102.5(3) . .
O3 Cd1 N4 C17 -36.9(3) 1_444 .
C26 C27 N5 C23 -1.8(5) . .
C26 C27 N5 Cd1 -176.9(3) . .
C24 C23 N5 C27 1.3(6) . .
C24 C23 N5 Cd1 176.1(3) . .
O5 Cd1 N5 C27 -103.5(3) . .
O4 Cd1 N5 C27 -19.3(3) 1_444 .
O1 Cd1 N5 C27 161.3(2) . .
N4 Cd1 N5 C27 81.9(3) . .
O2 Cd1 N5 C27 172.5(3) . .
O3 Cd1 N5 C27 -3.2(3) 1_444 .
O5 Cd1 N5 C23 81.8(3) . .
O4 Cd1 N5 C23 166.0(3) 1_444 .
O1 Cd1 N5 C23 -13.4(3) . .
N4 Cd1 N5 C23 -92.8(3) . .
O2 Cd1 N5 C23 -2.2(3) . .
O3 Cd1 N5 C23 -177.9(3) 1_444 .
O2 C1 O1 Cd1 3.2(3) . .
C2 C1 O1 Cd1 -176.5(2) . .
O5 Cd1 O1 C1 -89.01(17) . .
O4 Cd1 O1 C1 -167.13(17) 1_444 .
N5 Cd1 O1 C1 12.0(2) . .
N4 Cd1 O1 C1 93.50(17) . .
O2 Cd1 O1 C1 -1.70(16) . .
O3 Cd1 O1 C1 -179.16(18) 1_444 .
O1 C1 O2 Cd1 -3.1(3) . .
C2 C1 O2 Cd1 176.7(2) . .
O5 Cd1 O2 C1 88.89(18) . .
O4 Cd1 O2 C1 141.8(3) 1_444 .
N5 Cd1 O2 C1 -169.66(18) . .
O1 Cd1 O2 C1 1.69(16) . .
N4 Cd1 O2 C1 -80.12(17) . .
O3 Cd1 O2 C1 5.6(2) 1_444 .
O4 C16 O3 Cd1 -2.1(3) . 1_666
C14 C16 O3 Cd1 177.4(3) . 1_666
O3 C16 O4 Cd1 2.3(3) . 1_666
C14 C16 O4 Cd1 -177.2(2) . 1_666
C31 O8 C31 O8 0.000(1) 2_565 2_565
